data_4133233
loop_
_publ_author_name
'X\'emard, Mathieu'
'Zimmer, S\'ebastien'
'Cordier, Marie'
'Goudy, Violaine'
'Ricard, Louis'
'Clavagu\'era, Carine'
'Nocton, Gr\'egory'

_publ_section_title
;
 Lanthanidocenes: Synthesis, Structure, and Bonding of Linear Sandwich
 Complexes of Lanthanides.
;
_journal_issue 43
_journal_name_full 'Journal of the American Chemical Society'
_journal_page_first 14433
_journal_page_last 14439
_journal_paper_doi 10.1021/jacs.8b09081
_journal_volume 140
_journal_year 2018
_chemical_formula_moiety 'C14 H21 N7 Yb, 2(C9 H9)'
_chemical_formula_sum 'C32 H39 N7 Yb'
_chemical_formula_weight 694.74
_space_group_crystal_system monoclinic
_space_group_IT_number 14
_space_group_name_Hall '-P 2ybc'
_space_group_name_H-M_alt 'P 1 21/c 1'
_atom_sites_solution_hydrogens geom
_audit_creation_method SHELXL-2014/7
_cell_angle_alpha 90
_cell_angle_beta 106.479(4)
_cell_angle_gamma 90
_cell_formula_units_Z 8
_cell_length_a 21.525(3)
_cell_length_b 22.637(3)
_cell_length_c 14.4941(19)
_cell_measurement_reflns_used 9883
_cell_measurement_temperature 150.0(1)
_cell_measurement_theta_max 25.1988
_cell_measurement_theta_min 2.2826
_cell_volume 6772.3(16)
_computing_cell_refinement 'Bruker SAINT'
_computing_data_collection 'Bruker APEX2'
_computing_data_reduction 'Bruker SAINT'
_computing_molecular_graphics 'PLATON (Spek, 2009)'
_computing_structure_refinement 'SHELXL-2014/7 (Sheldrick, 2014)'
_computing_structure_solution SHELXT(Sheldrick,2014)
_diffrn_ambient_temperature 150(2)
_diffrn_measured_fraction_theta_full 0.998
_diffrn_measured_fraction_theta_max 0.995
_diffrn_measurement_device_type 'Kappa APEX II'
_diffrn_measurement_method 'phi and omega scans'
_diffrn_radiation_type MoK\a
_diffrn_radiation_wavelength 0.71069
_diffrn_reflns_av_R_equivalents 0.1111
_diffrn_reflns_av_unetI/netI 0.0642
_diffrn_reflns_Laue_measured_fraction_full 0.998
_diffrn_reflns_Laue_measured_fraction_max 0.995
_diffrn_reflns_limit_h_max 27
_diffrn_reflns_limit_h_min -28
_diffrn_reflns_limit_k_max 29
_diffrn_reflns_limit_k_min -29
_diffrn_reflns_limit_l_max 18
_diffrn_reflns_limit_l_min -18
_diffrn_reflns_number 133810
_diffrn_reflns_point_group_measured_fraction_full 0.998
_diffrn_reflns_point_group_measured_fraction_max 0.995
_diffrn_reflns_theta_full 25.240
_diffrn_reflns_theta_max 27.608
_diffrn_reflns_theta_min 0.986
_exptl_absorpt_coefficient_mu 2.791
_exptl_absorpt_correction_T_max 0.7382
_exptl_absorpt_correction_T_min 0.6284
_exptl_absorpt_correction_type multi-scan
_exptl_absorpt_process_details SADABS
_exptl_crystal_colour orange
_exptl_crystal_density_diffrn 1.363
_exptl_crystal_description block
_exptl_crystal_F_000 2800
_exptl_crystal_size_max 0.180
_exptl_crystal_size_mid 0.120
_exptl_crystal_size_min 0.080
_refine_diff_density_max 7.790
_refine_diff_density_min -3.020
_refine_diff_density_rms 0.232
_refine_ls_extinction_method none
_refine_ls_goodness_of_fit_ref 1.170
_refine_ls_hydrogen_treatment constr
_refine_ls_matrix_type full
_refine_ls_number_parameters 735
_refine_ls_number_reflns 15624
_refine_ls_number_restraints 0
_refine_ls_restrained_S_all 1.170
_refine_ls_R_factor_all 0.0938
_refine_ls_R_factor_gt 0.0786
_refine_ls_shift/su_max 0.001
_refine_ls_shift/su_mean 0.000
_refine_ls_structure_factor_coef Fsqd
_refine_ls_weighting_details 'w=1/[\s^2^(Fo^2^)+(0.0414P)^2^+152.7528P] where P=(Fo^2^+2Fc^2^)/3'
_refine_ls_weighting_scheme calc
_refine_ls_wR_factor_gt 0.1925
_refine_ls_wR_factor_ref 0.2000
_reflns_Friedel_coverage 0.000
_reflns_number_gt 12938
_reflns_number_total 15624
_reflns_threshold_expression 'I > 2\s(I)'
_cod_data_source_file ja8b09081_si_002.cif
_cod_data_source_block 4
_cod_original_sg_symbol_H-M 'P 21/c'
_cod_database_code 4133233
_shelx_shelxl_version_number 2014/7
_shelx_space_group_comment
;
The symmetry employed for this shelxl refinement is uniquely defined
by the following loop, which should always be used as a source of
symmetry information in preference to the above space-group names.
They are only intended as comments.
;
_shelx_estimated_absorpt_t_min 0.633
_shelx_estimated_absorpt_t_max 0.808

loop_
_space_group_symop_operation_xyz
'x, y, z'
'-x, y+1/2, -z+1/2'
'-x, -y, -z'
'x, -y-1/2, z-1/2'

loop_
_atom_site_label
_atom_site_type_symbol
_atom_site_fract_x
_atom_site_fract_y
_atom_site_fract_z
_atom_site_U_iso_or_equiv
_atom_site_adp_type
_atom_site_occupancy
_atom_site_site_symmetry_order
_atom_site_calc_flag
_atom_site_refinement_flags_posn
_atom_site_refinement_flags_adp
Yb1 Yb 0.12136(2) 0.58000(2) 0.18655(3) 0.02323(11) Uani 1 1 d . .
N1 N 0.1087(5) 0.5120(5) 0.0407(7) 0.042(2) Uani 1 1 d . .
N2 N 0.1194(5) 0.6527(4) 0.0509(6) 0.035(2) Uani 1 1 d . .
N3 N 0.0390(5) 0.6566(4) 0.1947(8) 0.041(2) Uani 1 1 d . .
N4 N 0.2107(5) 0.6511(4) 0.2601(7) 0.039(2) Uani 1 1 d . .
N5 N 0.1413(5) 0.5716(5) 0.3642(6) 0.041(2) Uani 1 1 d . .
N6 N 0.0353(5) 0.5064(4) 0.1947(7) 0.034(2) Uani 1 1 d . .
N7 N 0.2163(5) 0.5090(4) 0.2259(7) 0.039(2) Uani 1 1 d . .
C1 C 0.1131(6) 0.4730(5) -0.0061(7) 0.032(2) Uani 1 1 d . .
C2 C 0.1199(6) 0.4231(5) -0.0647(9) 0.037(3) Uani 1 1 d . .
H2A H 0.1654 0.4190 -0.0638 0.056 Uiso 1 1 calc R U
H2B H 0.0932 0.4294 -0.1310 0.056 Uiso 1 1 calc R U
H2C H 0.1058 0.3870 -0.0390 0.056 Uiso 1 1 calc R U
C3 C 0.1216(5) 0.6889(5) 0.0000(7) 0.028(2) Uani 1 1 d . .
C4 C 0.1236(6) 0.7366(6) -0.0668(8) 0.039(3) Uani 1 1 d . .
H4A H 0.1302 0.7200 -0.1258 0.059 Uiso 1 1 calc R U
H4B H 0.1594 0.7635 -0.0370 0.059 Uiso 1 1 calc R U
H4C H 0.0827 0.7585 -0.0826 0.059 Uiso 1 1 calc R U
C5 C 0.0072(5) 0.6976(5) 0.1935(7) 0.030(2) Uani 1 1 d . .
C6 C -0.0315(6) 0.7508(5) 0.1901(9) 0.039(3) Uani 1 1 d . .
H6A H -0.0118 0.7836 0.1642 0.058 Uiso 1 1 calc R U
H6B H -0.0331 0.7607 0.2552 0.058 Uiso 1 1 calc R U
H6C H -0.0755 0.7439 0.1487 0.058 Uiso 1 1 calc R U
C7 C 0.2510(5) 0.6822(4) 0.3007(7) 0.027(2) Uani 1 1 d . .
C8 C 0.3015(5) 0.7220(5) 0.3542(7) 0.032(2) Uani 1 1 d . .
H8A H 0.2850 0.7455 0.3990 0.048 Uiso 1 1 calc R U
H8B H 0.3145 0.7484 0.3093 0.048 Uiso 1 1 calc R U
H8C H 0.3391 0.6989 0.3904 0.048 Uiso 1 1 calc R U
C9 C 0.1670(5) 0.5737(5) 0.4454(7) 0.031(2) Uani 1 1 d . .
C10 C 0.2014(5) 0.5724(5) 0.5474(8) 0.035(2) Uani 1 1 d . .
H10A H 0.1888 0.5371 0.5767 0.053 Uiso 1 1 calc R U
H10B H 0.1904 0.6077 0.5786 0.053 Uiso 1 1 calc R U
H10C H 0.2482 0.5716 0.5556 0.053 Uiso 1 1 calc R U
C11 C 0.0015(5) 0.4668(4) 0.1929(7) 0.026(2) Uani 1 1 d . .
C12 C -0.0400(5) 0.4159(5) 0.1882(8) 0.029(2) Uani 1 1 d . .
H12A H -0.0382 0.3908 0.1339 0.044 Uiso 1 1 calc R U
H12B H -0.0847 0.4291 0.1794 0.044 Uiso 1 1 calc R U
H12C H -0.0253 0.3933 0.2481 0.044 Uiso 1 1 calc R U
C13 C 0.2530(5) 0.4723(5) 0.2294(8) 0.031(2) Uani 1 1 d . .
C14 C 0.2990(6) 0.4246(5) 0.2349(9) 0.036(3) Uani 1 1 d . .
H14A H 0.2989 0.3986 0.2889 0.055 Uiso 1 1 calc R U
H14B H 0.3425 0.4411 0.2446 0.055 Uiso 1 1 calc R U
H14C H 0.2867 0.4020 0.1748 0.055 Uiso 1 1 calc R U
Yb2 Yb 0.36367(2) 0.09941(2) 0.10788(3) 0.02083(11) Uani 1 1 d . .
N8 N 0.3997(6) 0.0265(5) 0.0018(8) 0.052(3) Uani 1 1 d . .
N9 N 0.3672(4) 0.1614(4) -0.0352(6) 0.0287(19) Uani 1 1 d . .
N10 N 0.2494(5) 0.0751(4) 0.0106(7) 0.039(2) Uani 1 1 d . .
N11 N 0.3001(5) 0.1896(4) 0.1173(7) 0.039(2) Uani 1 1 d . .
N12 N 0.4735(5) 0.1460(5) 0.1607(7) 0.039(2) Uani 1 1 d . .
N13 N 0.3957(5) 0.1093(5) 0.2902(7) 0.043(2) Uani 1 1 d . .
N14 N 0.3525(5) 0.0014(4) 0.1810(7) 0.038(2) Uani 1 1 d . .
C15 C 0.3998(8) -0.0096(6) -0.0491(10) 0.052(4) Uani 1 1 d . .
C16 C 0.3976(11) -0.0583(7) -0.1181(12) 0.087(7) Uani 1 1 d . .
H16A H 0.3563 -0.0793 -0.1299 0.131 Uiso 1 1 calc R U
H16B H 0.4334 -0.0857 -0.0913 0.131 Uiso 1 1 calc R U
H16C H 0.4017 -0.0420 -0.1788 0.131 Uiso 1 1 calc R U
C17 C 0.3715(5) 0.1946(5) -0.0923(7) 0.025(2) Uani 1 1 d . .
C18 C 0.3758(5) 0.2370(5) -0.1652(8) 0.037(3) Uani 1 1 d . .
H18A H 0.3344 0.2578 -0.1887 0.055 Uiso 1 1 calc R U
H18B H 0.3856 0.2163 -0.2188 0.055 Uiso 1 1 calc R U
H18C H 0.4103 0.2655 -0.1373 0.055 Uiso 1 1 calc R U
C19 C 0.1943(5) 0.0761(5) -0.0155(8) 0.032(2) Uani 1 1 d . .
C20 C 0.1247(5) 0.0768(6) -0.0471(9) 0.041(3) Uani 1 1 d . .
H20A H 0.1092 0.1168 -0.0406 0.061 Uiso 1 1 calc R U
H20B H 0.1078 0.0495 -0.0076 0.061 Uiso 1 1 calc R U
H20C H 0.1097 0.0645 -0.1146 0.061 Uiso 1 1 calc R U
C21 C 0.2638(5) 0.2269(5) 0.1043(7) 0.027(2) Uani 1 1 d . .
C22 C 0.2168(6) 0.2744(5) 0.0869(8) 0.036(2) Uani 1 1 d . .
H22A H 0.2309 0.3063 0.0517 0.054 Uiso 1 1 calc R U
H22B H 0.2132 0.2896 0.1485 0.054 Uiso 1 1 calc R U
H22C H 0.1746 0.2596 0.0488 0.054 Uiso 1 1 calc R U
C23 C 0.5096(5) 0.1809(5) 0.1991(7) 0.028(2) Uani 1 1 d . .
C24 C 0.5551(5) 0.2254(5) 0.2491(8) 0.034(2) Uani 1 1 d . .
H24A H 0.5667 0.2510 0.2021 0.051 Uiso 1 1 calc R U
H24B H 0.5941 0.2061 0.2895 0.051 Uiso 1 1 calc R U
H24C H 0.5352 0.2491 0.2897 0.051 Uiso 1 1 calc R U
C25 C 0.4235(5) 0.0943(4) 0.3650(7) 0.025(2) Uani 1 1 d . .
C26 C 0.4589(5) 0.0724(5) 0.4590(7) 0.031(2) Uani 1 1 d . .
H26A H 0.5035 0.0631 0.4595 0.046 Uiso 1 1 calc R U
H26B H 0.4378 0.0367 0.4737 0.046 Uiso 1 1 calc R U
H26C H 0.4595 0.1027 0.5076 0.046 Uiso 1 1 calc R U
C27 C 0.3612(5) -0.0341(5) 0.2386(7) 0.029(2) Uani 1 1 d . .
C28 C 0.3735(6) -0.0767(5) 0.3166(8) 0.038(3) Uani 1 1 d . .
H28A H 0.4164 -0.0943 0.3260 0.058 Uiso 1 1 calc R U
H28B H 0.3404 -0.1078 0.3006 0.058 Uiso 1 1 calc R U
H28C H 0.3718 -0.0568 0.3759 0.058 Uiso 1 1 calc R U
C29 C 0.3382(5) 0.0003(5) 0.5467(8) 0.035(2) Uani 1 1 d . .
H29 H 0.3133 -0.0341 0.5240 0.042 Uiso 1 1 calc R U
C30 C 0.3086(6) 0.0506(6) 0.4959(8) 0.039(3) Uani 1 1 d . .
H30 H 0.2714 0.0391 0.4460 0.047 Uiso 1 1 calc R U
C31 C 0.3157(5) 0.1115(5) 0.4946(8) 0.037(3) Uani 1 1 d . .
H31 H 0.2820 0.1283 0.4443 0.045 Uiso 1 1 calc R U
C32 C 0.3574(6) 0.1561(5) 0.5445(7) 0.033(2) Uani 1 1 d . .
H32 H 0.3459 0.1931 0.5135 0.039 Uiso 1 1 calc R U
C33 C 0.4104(5) 0.1626(4) 0.6255(7) 0.029(2) Uani 1 1 d . .
H33 H 0.4211 0.2032 0.6361 0.035 Uiso 1 1 calc R U
C34 C 0.4525(5) 0.1285(5) 0.6957(8) 0.035(2) Uani 1 1 d . .
H34 H 0.4802 0.1533 0.7426 0.042 Uiso 1 1 calc R U
C35 C 0.4670(5) 0.0694(5) 0.7191(7) 0.032(2) Uani 1 1 d . .
H35 H 0.5035 0.0669 0.7742 0.039 Uiso 1 1 calc R U
C36 C 0.4455(5) 0.0132(5) 0.6883(7) 0.029(2) Uani 1 1 d . .
H36 H 0.4748 -0.0157 0.7235 0.035 Uiso 1 1 calc R U
C37 C 0.3938(6) -0.0140(4) 0.6212(8) 0.032(2) Uani 1 1 d . .
H37 H 0.3975 -0.0557 0.6283 0.038 Uiso 1 1 calc R U
C38 C 0.6983(6) 0.2841(8) 0.3956(9) 0.053(4) Uani 1 1 d . .
H38 H 0.7326 0.2985 0.3727 0.064 Uiso 1 1 calc R U
C39 C 0.6547(7) 0.3301(6) 0.3985(9) 0.048(4) Uani 1 1 d . .
H39 H 0.6695 0.3656 0.3769 0.058 Uiso 1 1 calc R U
C40 C 0.5988(8) 0.3411(5) 0.4216(9) 0.055(4) Uani 1 1 d . .
H40 H 0.5865 0.3813 0.4094 0.065 Uiso 1 1 calc R U
C41 C 0.5546(6) 0.3115(7) 0.4574(9) 0.050(4) Uani 1 1 d . .
H41 H 0.5206 0.3374 0.4604 0.060 Uiso 1 1 calc R U
C42 C 0.5441(6) 0.2567(8) 0.4899(8) 0.052(4) Uani 1 1 d . .
H42 H 0.5062 0.2568 0.5112 0.062 Uiso 1 1 calc R U
C43 C 0.5725(9) 0.2010(8) 0.5012(8) 0.064(5) Uani 1 1 d . .
H43 H 0.5479 0.1755 0.5294 0.077 Uiso 1 1 calc R U
C44 C 0.6226(11) 0.1700(6) 0.4862(9) 0.069(6) Uani 1 1 d . .
H44 H 0.6210 0.1299 0.5046 0.082 Uiso 1 1 calc R U
C45 C 0.6768(9) 0.1799(6) 0.4511(9) 0.057(4) Uani 1 1 d . .
H45 H 0.7001 0.1441 0.4526 0.068 Uiso 1 1 calc R U
C46 C 0.7063(5) 0.2246(9) 0.4158(9) 0.058(5) Uani 1 1 d . .
H46 H 0.7436 0.2102 0.4005 0.069 Uiso 1 1 calc R U
C47 C 0.0544(6) 0.2586(7) 0.0761(8) 0.048(3) Uani 1 1 d . .
H47 H 0.0187 0.2553 0.0199 0.058 Uiso 1 1 calc R U
C48 C 0.0676(6) 0.3184(6) 0.1007(8) 0.043(3) Uani 1 1 d . .
H48 H 0.0399 0.3433 0.0541 0.051 Uiso 1 1 calc R U
C49 C 0.1087(6) 0.3514(5) 0.1717(10) 0.040(3) Uani 1 1 d . .
H49 H 0.1023 0.3922 0.1567 0.048 Uiso 1 1 calc R U
C50 C 0.1569(6) 0.3446(5) 0.2591(10) 0.042(3) Uani 1 1 d . .
H50 H 0.1690 0.3822 0.2877 0.050 Uiso 1 1 calc R U
C51 C 0.1926(6) 0.3012(6) 0.3172(9) 0.042(3) Uani 1 1 d . .
H51 H 0.2201 0.3178 0.3744 0.051 Uiso 1 1 calc R U
C52 C 0.2003(6) 0.2393(7) 0.3169(8) 0.046(3) Uani 1 1 d . .
H52 H 0.2347 0.2275 0.3708 0.055 Uiso 1 1 calc R U
C53 C 0.1743(7) 0.1915(6) 0.2644(11) 0.051(3) Uani 1 1 d . .
H53 H 0.1962 0.1566 0.2924 0.061 Uiso 1 1 calc R U
C54 C 0.1257(7) 0.1782(6) 0.1828(12) 0.055(4) Uani 1 1 d . .
H54 H 0.1251 0.1366 0.1737 0.066 Uiso 1 1 calc R U
C55 C 0.0779(6) 0.2025(6) 0.1097(10) 0.051(4) Uani 1 1 d . .
H55 H 0.0534 0.1725 0.0697 0.061 Uiso 1 1 calc R U
C56 C 0.0487(6) 0.5860(7) 0.5741(8) 0.046(3) Uani 1 1 d . .
H56 H 0.0125 0.5850 0.5184 0.056 Uiso 1 1 calc R U
C57 C 0.0704(6) 0.6427(6) 0.5917(9) 0.047(3) Uani 1 1 d . .
H57 H 0.0449 0.6682 0.5436 0.056 Uiso 1 1 calc R U
C58 C 0.1176(6) 0.6751(5) 0.6567(9) 0.041(3) Uani 1 1 d . .
H58 H 0.1131 0.7160 0.6411 0.049 Uiso 1 1 calc R U
C59 C 0.1696(6) 0.6660(5) 0.7381(9) 0.040(3) Uani 1 1 d . .
H59 H 0.1886 0.7028 0.7622 0.048 Uiso 1 1 calc R U
C60 C 0.2025(6) 0.6205(6) 0.7949(8) 0.043(3) Uani 1 1 d . .
H60 H 0.2343 0.6362 0.8487 0.052 Uiso 1 1 calc R U
C61 C 0.2039(6) 0.5598(7) 0.7988(10) 0.052(4) Uani 1 1 d . .
H61 H 0.2409 0.5471 0.8478 0.062 Uiso 1 1 calc R U
C62 C 0.1682(8) 0.5106(7) 0.7535(11) 0.059(4) Uani 1 1 d . .
H62 H 0.1893 0.4748 0.7788 0.070 Uiso 1 1 calc R U
C63 C 0.1097(8) 0.4992(5) 0.6809(11) 0.052(4) Uani 1 1 d . .
H63 H 0.0997 0.4583 0.6794 0.062 Uiso 1 1 calc R U
C64 C 0.0621(6) 0.5292(7) 0.6109(10) 0.052(4) Uani 1 1 d . .
H64 H 0.0288 0.5028 0.5786 0.063 Uiso 1 1 calc R U

loop_
_atom_site_aniso_label
_atom_site_aniso_U_11
_atom_site_aniso_U_22
_atom_site_aniso_U_33
_atom_site_aniso_U_23
_atom_site_aniso_U_13
_atom_site_aniso_U_12
Yb1 0.0200(2) 0.0212(2) 0.0257(2) 0.00418(16) 0.00190(15) -0.00210(15)
N1 0.057(7) 0.040(6) 0.027(5) 0.002(4) 0.012(5) -0.003(5)
N2 0.042(5) 0.035(5) 0.025(4) 0.001(4) 0.004(4) -0.002(4)
N3 0.042(6) 0.034(5) 0.049(6) 0.007(5) 0.019(5) 0.009(4)
N4 0.046(6) 0.034(5) 0.034(5) 0.004(4) 0.004(4) -0.009(4)
N5 0.044(6) 0.057(7) 0.020(4) 0.007(4) 0.007(4) -0.006(5)
N6 0.037(5) 0.030(5) 0.039(5) 0.004(4) 0.015(4) -0.001(4)
N7 0.035(5) 0.032(5) 0.046(6) -0.006(4) 0.008(4) 0.004(4)
C1 0.042(6) 0.033(6) 0.019(5) 0.002(4) 0.005(4) -0.005(5)
C2 0.050(7) 0.026(5) 0.041(6) 0.000(5) 0.021(5) -0.001(5)
C3 0.025(5) 0.037(6) 0.019(5) -0.004(4) 0.003(4) -0.002(4)
C4 0.040(6) 0.049(7) 0.031(6) 0.010(5) 0.013(5) 0.012(5)
C5 0.033(5) 0.035(6) 0.025(5) 0.002(4) 0.014(4) 0.000(5)
C6 0.045(7) 0.037(6) 0.040(6) 0.001(5) 0.021(5) 0.010(5)
C7 0.025(5) 0.026(5) 0.025(5) 0.002(4) 0.000(4) -0.001(4)
C8 0.028(5) 0.036(6) 0.027(5) -0.006(4) 0.001(4) -0.007(4)
C9 0.031(5) 0.038(6) 0.027(5) 0.003(4) 0.012(4) -0.003(4)
C10 0.036(6) 0.036(6) 0.032(6) -0.010(5) 0.004(5) 0.001(5)
C11 0.027(5) 0.023(5) 0.026(5) -0.002(4) 0.007(4) 0.001(4)
C12 0.032(5) 0.027(5) 0.033(5) -0.007(4) 0.015(4) -0.003(4)
C13 0.032(5) 0.029(6) 0.031(5) 0.000(4) 0.005(4) -0.002(4)
C14 0.036(6) 0.032(6) 0.044(6) 0.011(5) 0.016(5) 0.011(5)
Yb2 0.0224(2) 0.0200(2) 0.01842(19) 0.00127(15) 0.00293(14) -0.00161(15)
N8 0.086(9) 0.038(6) 0.051(7) -0.001(5) 0.051(7) 0.006(6)
N9 0.037(5) 0.029(5) 0.020(4) 0.011(3) 0.007(3) 0.003(4)
N10 0.037(5) 0.030(5) 0.044(6) 0.006(4) 0.001(4) -0.004(4)
N11 0.042(6) 0.036(5) 0.037(5) -0.009(4) 0.009(4) 0.001(4)
N12 0.033(5) 0.049(6) 0.031(5) 0.000(4) 0.004(4) -0.007(4)
N13 0.055(6) 0.040(6) 0.032(5) -0.001(4) 0.010(5) -0.003(5)
N14 0.054(6) 0.029(5) 0.031(5) 0.003(4) 0.009(4) -0.013(4)
C15 0.092(11) 0.031(6) 0.050(8) 0.012(6) 0.047(8) 0.020(7)
C16 0.18(2) 0.046(9) 0.057(10) 0.017(7) 0.075(12) 0.042(11)
C17 0.021(5) 0.032(5) 0.020(4) -0.006(4) 0.002(4) 0.001(4)
C18 0.033(6) 0.042(7) 0.034(6) 0.014(5) 0.006(5) 0.009(5)
C19 0.038(6) 0.025(5) 0.030(5) 0.004(4) 0.004(4) -0.001(4)
C20 0.031(6) 0.045(7) 0.048(7) 0.007(6) 0.013(5) 0.001(5)
C21 0.027(5) 0.029(5) 0.025(5) -0.009(4) 0.008(4) 0.000(4)
C22 0.037(6) 0.038(6) 0.036(6) -0.002(5) 0.017(5) 0.008(5)
C23 0.024(5) 0.038(6) 0.022(5) -0.002(4) 0.008(4) 0.003(4)
C24 0.031(5) 0.041(6) 0.027(5) -0.002(5) 0.002(4) -0.002(5)
C25 0.037(5) 0.018(5) 0.021(5) 0.000(4) 0.012(4) -0.005(4)
C26 0.035(6) 0.032(6) 0.027(5) -0.005(4) 0.010(4) 0.004(4)
C27 0.033(5) 0.027(5) 0.024(5) 0.000(4) 0.003(4) -0.005(4)
C28 0.038(6) 0.041(7) 0.034(6) 0.016(5) 0.007(5) 0.000(5)
C29 0.036(6) 0.026(5) 0.045(7) -0.014(5) 0.013(5) -0.011(5)
C30 0.033(6) 0.048(7) 0.031(6) -0.013(5) 0.001(5) -0.003(5)
C31 0.032(6) 0.048(7) 0.029(5) 0.002(5) 0.003(4) 0.016(5)
C32 0.046(6) 0.031(6) 0.025(5) 0.010(4) 0.015(5) 0.013(5)
C33 0.044(6) 0.017(5) 0.031(5) -0.009(4) 0.019(5) -0.011(4)
C34 0.031(5) 0.038(6) 0.032(6) -0.017(5) 0.002(4) -0.009(5)
C35 0.020(5) 0.047(7) 0.026(5) 0.002(5) 0.000(4) -0.001(4)
C36 0.024(5) 0.034(6) 0.030(5) 0.006(4) 0.008(4) 0.007(4)
C37 0.045(6) 0.017(5) 0.040(6) -0.006(4) 0.022(5) 0.000(4)
C38 0.027(6) 0.102(13) 0.031(6) -0.012(7) 0.008(5) -0.033(7)
C39 0.065(9) 0.034(7) 0.032(6) 0.014(5) -0.007(6) -0.024(6)
C40 0.081(11) 0.022(6) 0.036(7) -0.006(5) -0.024(7) 0.016(6)
C41 0.034(6) 0.062(9) 0.039(7) -0.027(6) -0.012(5) 0.024(6)
C42 0.023(5) 0.105(13) 0.027(6) -0.026(7) 0.006(4) -0.019(7)
C43 0.102(13) 0.070(11) 0.020(6) -0.009(6) 0.015(7) -0.068(10)
C44 0.145(18) 0.023(6) 0.018(6) -0.003(5) -0.010(8) -0.011(8)
C45 0.086(11) 0.038(7) 0.032(7) -0.012(6) -0.006(7) 0.034(8)
C46 0.018(5) 0.114(14) 0.034(6) -0.033(8) -0.004(5) 0.030(7)
C47 0.028(6) 0.082(10) 0.028(6) -0.018(6) -0.002(5) 0.004(6)
C48 0.037(6) 0.063(8) 0.030(6) 0.025(6) 0.012(5) 0.024(6)
C49 0.051(7) 0.025(6) 0.058(8) 0.011(5) 0.039(6) 0.016(5)
C50 0.049(7) 0.033(6) 0.058(8) -0.023(6) 0.038(6) -0.018(5)
C51 0.031(6) 0.061(8) 0.034(6) -0.017(6) 0.009(5) -0.019(6)
C52 0.027(6) 0.080(10) 0.029(6) 0.024(6) 0.003(4) 0.009(6)
C53 0.057(8) 0.033(7) 0.067(9) 0.019(6) 0.024(7) 0.004(6)
C54 0.067(10) 0.022(6) 0.084(11) 0.001(6) 0.033(8) -0.013(6)
C55 0.039(7) 0.058(9) 0.056(8) -0.035(7) 0.012(6) -0.014(6)
C56 0.025(5) 0.080(10) 0.027(6) -0.007(6) -0.003(4) 0.002(6)
C57 0.031(6) 0.062(9) 0.042(7) 0.017(6) 0.004(5) 0.023(6)
C58 0.056(8) 0.024(6) 0.056(8) 0.012(5) 0.040(7) 0.011(5)
C59 0.041(6) 0.033(6) 0.054(7) -0.012(5) 0.025(6) -0.016(5)
C60 0.030(6) 0.072(9) 0.026(5) -0.007(6) 0.003(4) -0.020(6)
C61 0.030(6) 0.080(11) 0.044(7) 0.039(7) 0.006(5) 0.010(6)
C62 0.066(10) 0.053(9) 0.071(10) 0.043(8) 0.043(8) 0.034(8)
C63 0.080(10) 0.021(6) 0.067(9) -0.007(6) 0.040(8) -0.006(6)
C64 0.038(7) 0.064(9) 0.054(8) -0.034(7) 0.011(6) -0.027(6)

loop_
_atom_type_symbol
_atom_type_description
_atom_type_scat_dispersion_real
_atom_type_scat_dispersion_imag
_atom_type_scat_source
C C 0.0033 0.0016 'International Tables Vol C Tables 4.2.6.8 and 6.1.1.4'
H H 0.0000 0.0000 'International Tables Vol C Tables 4.2.6.8 and 6.1.1.4'
N N 0.0061 0.0033 'International Tables Vol C Tables 4.2.6.8 and 6.1.1.4'
Yb Yb -0.3850 5.5486 'International Tables Vol C Tables 4.2.6.8 and 6.1.1.4'

loop_
_geom_angle_atom_site_label_1
_geom_angle_atom_site_label_2
_geom_angle_atom_site_label_3
_geom_angle
N5 Yb1 N4 73.9(3)
N5 Yb1 N3 85.5(4)
N4 Yb1 N3 90.2(4)
N5 Yb1 N6 79.3(3)
N4 Yb1 N6 153.1(3)
N3 Yb1 N6 85.2(3)
N5 Yb1 N7 80.1(3)
N4 Yb1 N7 80.7(3)
N3 Yb1 N7 164.6(3)
N6 Yb1 N7 97.3(3)
N5 Yb1 N2 143.5(3)
N4 Yb1 N2 75.9(3)
N3 Yb1 N2 74.5(3)
N6 Yb1 N2 127.6(3)
N7 Yb1 N2 114.7(3)
N5 Yb1 N1 138.7(3)
N4 Yb1 N1 128.7(3)
N3 Yb1 N1 122.9(3)
N6 Yb1 N1 74.6(3)
N7 Yb1 N1 72.3(3)
N2 Yb1 N1 77.1(3)
C1 N1 Yb1 162.3(9)
C3 N2 Yb1 171.9(9)
C5 N3 Yb1 169.4(9)
C7 N4 Yb1 174.5(9)
C9 N5 Yb1 160.9(9)
C11 N6 Yb1 169.5(9)
C13 N7 Yb1 168.1(9)
N1 C1 C2 179.0(14)
C1 C2 H2A 109.5
C1 C2 H2B 109.5
H2A C2 H2B 109.5
C1 C2 H2C 109.5
H2A C2 H2C 109.5
H2B C2 H2C 109.5
N2 C3 C4 179.3(12)
C3 C4 H4A 109.5
C3 C4 H4B 109.5
H4A C4 H4B 109.5
C3 C4 H4C 109.5
H4A C4 H4C 109.5
H4B C4 H4C 109.5
N3 C5 C6 177.8(12)
C5 C6 H6A 109.5
C5 C6 H6B 109.5
H6A C6 H6B 109.5
C5 C6 H6C 109.5
H6A C6 H6C 109.5
H6B C6 H6C 109.5
N4 C7 C8 178.6(12)
C7 C8 H8A 109.5
C7 C8 H8B 109.5
H8A C8 H8B 109.5
C7 C8 H8C 109.5
H8A C8 H8C 109.5
H8B C8 H8C 109.5
N5 C9 C10 176.2(13)
C9 C10 H10A 109.5
C9 C10 H10B 109.5
H10A C10 H10B 109.5
C9 C10 H10C 109.5
H10A C10 H10C 109.5
H10B C10 H10C 109.5
N6 C11 C12 178.0(11)
C11 C12 H12A 109.5
C11 C12 H12B 109.5
H12A C12 H12B 109.5
C11 C12 H12C 109.5
H12A C12 H12C 109.5
H12B C12 H12C 109.5
N7 C13 C14 178.7(13)
C13 C14 H14A 109.5
C13 C14 H14B 109.5
H14A C14 H14B 109.5
C13 C14 H14C 109.5
H14A C14 H14C 109.5
H14B C14 H14C 109.5
N11 Yb2 N14 125.9(3)
N11 Yb2 N12 97.1(3)
N14 Yb2 N12 116.2(3)
N11 Yb2 N9 74.5(3)
N14 Yb2 N9 150.6(3)
N12 Yb2 N9 76.8(3)
N11 Yb2 N10 75.2(3)
N14 Yb2 N10 81.2(3)
N12 Yb2 N10 161.6(3)
N9 Yb2 N10 85.0(3)
N11 Yb2 N8 147.2(4)
N14 Yb2 N8 76.2(3)
N12 Yb2 N8 92.0(4)
N9 Yb2 N8 77.1(3)
N10 Yb2 N8 86.4(4)
N11 Yb2 N13 82.1(3)
N14 Yb2 N13 70.6(3)
N12 Yb2 N13 72.0(3)
N9 Yb2 N13 137.9(3)
N10 Yb2 N13 122.2(4)
N8 Yb2 N13 130.6(4)
C15 N8 Yb2 162.4(13)
C17 N9 Yb2 172.0(8)
C19 N10 Yb2 160.1(10)
C21 N11 Yb2 166.3(9)
C23 N12 Yb2 153.9(9)
C25 N13 Yb2 151.9(9)
C27 N14 Yb2 157.5(9)
N8 C15 C16 178.1(19)
C15 C16 H16A 109.5
C15 C16 H16B 109.5
H16A C16 H16B 109.5
C15 C16 H16C 109.5
H16A C16 H16C 109.5
H16B C16 H16C 109.5
N9 C17 C18 178.9(11)
C17 C18 H18A 109.5
C17 C18 H18B 109.5
H18A C18 H18B 109.5
C17 C18 H18C 109.5
H18A C18 H18C 109.5
H18B C18 H18C 109.5
N10 C19 C20 179.0(13)
C19 C20 H20A 109.5
C19 C20 H20B 109.5
H20A C20 H20B 109.5
C19 C20 H20C 109.5
H20A C20 H20C 109.5
H20B C20 H20C 109.5
N11 C21 C22 179.5(13)
C21 C22 H22A 109.5
C21 C22 H22B 109.5
H22A C22 H22B 109.5
C21 C22 H22C 109.5
H22A C22 H22C 109.5
H22B C22 H22C 109.5
N12 C23 C24 179.2(12)
C23 C24 H24A 109.5
C23 C24 H24B 109.5
H24A C24 H24B 109.5
C23 C24 H24C 109.5
H24A C24 H24C 109.5
H24B C24 H24C 109.5
N13 C25 C26 177.5(11)
C25 C26 H26A 109.5
C25 C26 H26B 109.5
H26A C26 H26B 109.5
C25 C26 H26C 109.5
H26A C26 H26C 109.5
H26B C26 H26C 109.5
N14 C27 C28 176.6(12)
C27 C28 H28A 109.5
C27 C28 H28B 109.5
H28A C28 H28B 109.5
C27 C28 H28C 109.5
H28A C28 H28C 109.5
H28B C28 H28C 109.5
C37 C29 C30 138.6(10)
C37 C29 H29 110.7
C30 C29 H29 110.7
C31 C30 C29 140.8(11)
C31 C30 H30 109.6
C29 C30 H30 109.6
C30 C31 C32 139.7(10)
C30 C31 H31 110.2
C32 C31 H31 110.2
C33 C32 C31 139.4(10)
C33 C32 H32 110.3
C31 C32 H32 110.3
C34 C33 C32 140.1(10)
C34 C33 H33 109.9
C32 C33 H33 109.9
C33 C34 C35 139.9(10)
C33 C34 H34 110.0
C35 C34 H34 110.0
C36 C35 C34 140.7(10)
C36 C35 H35 109.7
C34 C35 H35 109.7
C35 C36 C37 139.2(10)
C35 C36 H36 110.4
C37 C36 H36 110.4
C36 C37 C29 140.6(10)
C36 C37 H37 109.7
C29 C37 H37 109.7
C46 C38 C39 139.3(12)
C46 C38 H38 110.3
C39 C38 H38 110.3
C40 C39 C38 141.8(12)
C40 C39 H39 109.1
C38 C39 H39 109.1
C39 C40 C41 139.0(12)
C39 C40 H40 110.5
C41 C40 H40 110.5
C42 C41 C40 140.4(12)
C42 C41 H41 109.8
C40 C41 H41 109.8
C41 C42 C43 138.7(12)
C41 C42 H42 110.6
C43 C42 H42 110.6
C44 C43 C42 142.5(13)
C44 C43 H43 108.7
C42 C43 H43 108.7
C43 C44 C45 138.6(13)
C43 C44 H44 110.7
C45 C44 H44 110.7
C46 C45 C44 140.2(12)
C46 C45 H45 109.9
C44 C45 H45 109.9
C45 C46 C38 139.3(12)
C45 C46 H46 110.3
C38 C46 H46 110.3
C55 C47 C48 139.0(11)
C55 C47 H47 110.5
C48 C47 H47 110.5
C49 C48 C47 139.0(11)
C49 C48 H48 110.5
C47 C48 H48 110.5
C48 C49 C50 140.6(11)
C48 C49 H49 109.7
C50 C49 H49 109.7
C51 C50 C49 140.7(11)
C51 C50 H50 109.7
C49 C50 H50 109.7
C50 C51 C52 138.8(11)
C50 C51 H51 110.6
C52 C51 H51 110.6
C53 C52 C51 140.2(12)
C53 C52 H52 109.9
C51 C52 H52 109.9
C52 C53 C54 139.0(13)
C52 C53 H53 110.5
C54 C53 H53 110.5
C55 C54 C53 143.3(13)
C55 C54 H54 108.3
C53 C54 H54 108.3
C54 C55 C47 138.9(12)
C54 C55 H55 110.5
C47 C55 H55 110.5
C57 C56 C64 140.8(11)
C57 C56 H56 109.6
C64 C56 H56 109.6
C56 C57 C58 140.5(11)
C56 C57 H57 109.7
C58 C57 H57 109.7
C57 C58 C59 139.2(11)
C57 C58 H58 110.4
C59 C58 H58 110.4
C60 C59 C58 140.3(11)
C60 C59 H59 109.9
C58 C59 H59 109.9
C61 C60 C59 140.4(11)
C61 C60 H60 109.8
C59 C60 H60 109.8
C60 C61 C62 140.4(12)
C60 C61 H61 109.8
C62 C61 H61 109.8
C61 C62 C63 138.0(12)
C61 C62 H62 111.0
C63 C62 H62 111.0
C64 C63 C62 139.9(12)
C64 C63 H63 110.1
C62 C63 H63 110.1
C56 C64 C63 139.4(12)
C56 C64 H64 110.3
C63 C64 H64 110.3

loop_
_geom_bond_atom_site_label_1
_geom_bond_atom_site_label_2
_geom_bond_distance
Yb1 N5 2.495(9)
Yb1 N4 2.503(10)
Yb1 N3 2.507(10)
Yb1 N6 2.519(9)
Yb1 N7 2.533(10)
Yb1 N2 2.555(9)
Yb1 N1 2.566(10)
N1 C1 1.135(14)
N2 C3 1.114(14)
N3 C5 1.150(14)
N4 C7 1.141(13)
N5 C9 1.150(14)
N6 C11 1.149(13)
N7 C13 1.139(14)
C1 C2 1.445(15)
C2 H2A 0.9800
C2 H2B 0.9800
C2 H2C 0.9800
C3 C4 1.460(15)
C4 H4A 0.9800
C4 H4B 0.9800
C4 H4C 0.9800
C5 C6 1.457(15)
C6 H6A 0.9800
C6 H6B 0.9800
C6 H6C 0.9800
C7 C8 1.455(13)
C8 H8A 0.9800
C8 H8B 0.9800
C8 H8C 0.9800
C9 C10 1.454(14)
C10 H10A 0.9800
C10 H10B 0.9800
C10 H10C 0.9800
C11 C12 1.448(14)
C12 H12A 0.9800
C12 H12B 0.9800
C12 H12C 0.9800
C13 C14 1.452(15)
C14 H14A 0.9800
C14 H14B 0.9800
C14 H14C 0.9800
Yb2 N11 2.482(10)
Yb2 N14 2.501(9)
Yb2 N12 2.502(9)
Yb2 N9 2.523(8)
Yb2 N10 2.524(10)
Yb2 N8 2.524(10)
Yb2 N13 2.544(10)
N8 C15 1.101(16)
N9 C17 1.141(13)
N10 C19 1.138(14)
N11 C21 1.130(14)
N12 C23 1.137(14)
N13 C25 1.133(14)
N14 C27 1.134(13)
C15 C16 1.479(19)
C16 H16A 0.9800
C16 H16B 0.9800
C16 H16C 0.9800
C17 C18 1.449(14)
C18 H18A 0.9800
C18 H18B 0.9800
C18 H18C 0.9800
C19 C20 1.437(15)
C20 H20A 0.9800
C20 H20B 0.9800
C20 H20C 0.9800
C21 C22 1.449(14)
C22 H22A 0.9800
C22 H22B 0.9800
C22 H22C 0.9800
C23 C24 1.447(15)
C24 H24A 0.9800
C24 H24B 0.9800
C24 H24C 0.9800
C25 C26 1.447(14)
C26 H26A 0.9800
C26 H26B 0.9800
C26 H26C 0.9800
C27 C28 1.453(14)
C28 H28A 0.9800
C28 H28B 0.9800
C28 H28C 0.9800
C29 C37 1.403(16)
C29 C30 1.409(17)
C29 H29 0.9500
C30 C31 1.387(17)
C30 H30 0.9500
C31 C32 1.407(17)
C31 H31 0.9500
C32 C33 1.393(15)
C32 H32 0.9500
C33 C34 1.388(16)
C33 H33 0.9500
C34 C35 1.393(16)
C34 H34 0.9500
C35 C36 1.385(15)
C35 H35 0.9500
C36 C37 1.395(15)
C36 H36 0.9500
C37 H37 0.9500
C38 C46 1.38(2)
C38 C39 1.41(2)
C38 H38 0.9500
C39 C40 1.36(2)
C39 H39 0.9500
C40 C41 1.38(2)
C40 H40 0.9500
C41 C42 1.37(2)
C41 H41 0.9500
C42 C43 1.39(2)
C42 H42 0.9500
C43 C44 1.36(3)
C43 H43 0.9500
C44 C45 1.41(3)
C44 H44 0.9500
C45 C46 1.37(2)
C45 H45 0.9500
C46 H46 0.9500
C47 C55 1.40(2)
C47 C48 1.41(2)
C47 H47 0.9500
C48 C49 1.373(19)
C48 H48 0.9500
C49 C50 1.400(19)
C49 H49 0.9500
C50 C51 1.377(19)
C50 H50 0.9500
C51 C52 1.41(2)
C51 H51 0.9500
C52 C53 1.35(2)
C52 H52 0.9500
C53 C54 1.37(2)
C53 H53 0.9500
C54 C55 1.37(2)
C54 H54 0.9500
C55 H55 0.9500
C56 C57 1.37(2)
C56 C64 1.39(2)
C56 H56 0.9500
C57 C58 1.383(19)
C57 H57 0.9500
C58 C59 1.393(18)
C58 H58 0.9500
C59 C60 1.381(19)
C59 H59 0.9500
C60 C61 1.37(2)
C60 H60 0.9500
C61 C62 1.41(2)
C61 H61 0.9500
C62 C63 1.42(2)
C62 H62 0.9500
C63 C64 1.40(2)
C63 H63 0.9500
C64 H64 0.9500

loop_
_geom_torsion_atom_site_label_1
_geom_torsion_atom_site_label_2
_geom_torsion_atom_site_label_3
_geom_torsion_atom_site_label_4
_geom_torsion
C37 C29 C30 C31 -4(3)
C29 C30 C31 C32 0(3)
C30 C31 C32 C33 -6(3)
C31 C32 C33 C34 6(3)
C32 C33 C34 C35 6(3)
C33 C34 C35 C36 -4(3)
C34 C35 C36 C37 -7(3)
C35 C36 C37 C29 4(3)
C30 C29 C37 C36 7(3)
C46 C38 C39 C40 0(3)
C38 C39 C40 C41 2(3)
C39 C40 C41 C42 2(3)
C40 C41 C42 C43 -3(3)
C41 C42 C43 C44 -2(3)
C42 C43 C44 C45 2(3)
C43 C44 C45 C46 1(3)
C44 C45 C46 C38 0(3)
C39 C38 C46 C45 -2(3)
C55 C47 C48 C49 -3(3)
C47 C48 C49 C50 -4(3)
C48 C49 C50 C51 7(3)
C49 C50 C51 C52 2(3)
C50 C51 C52 C53 -6(3)
C51 C52 C53 C54 0(3)
C52 C53 C54 C55 1(4)
C53 C54 C55 C47 4(4)
C48 C47 C55 C54 0(3)
C64 C56 C57 C58 -1(3)
C56 C57 C58 C59 3(3)
C57 C58 C59 C60 2(3)
C58 C59 C60 C61 5(3)
C59 C60 C61 C62 -10(3)
C60 C61 C62 C63 -3(3)
C61 C62 C63 C64 10(3)
C57 C56 C64 C63 -9(3)
C62 C63 C64 C56 3(3)
